data_7020472
loop_
_publ_author_name
'Ruiz, Jos\'e'
'Mota, Antonio J.'
'Rodr\'iguez-Di\'eguez, Antonio'
'Oyarzabal, Itziar'
'Seco, Jos\'e M'
'Colacio, Enrique'

_publ_section_title
;
 Rational design of ferromagnetic coupled diphenoxocarboxylate triply
 bridged dinuclear nickel(ii) complexes: orbital countercomplementarity of
 the bridging ligands.
;
_journal_issue 47
_journal_name_full 'Dalton transactions (Cambridge, England : 2003)'
_journal_page_first 14265
_journal_page_last 14273
_journal_paper_doi 10.1039/c2dt31643a
_journal_volume 41
_journal_year 2012
_chemical_formula_sum 'C41 H52 N4 Ni2 O11'
_chemical_formula_weight 894.29
_chemical_name_systematic
;
?
;
_space_group_IT_number 2
_symmetry_cell_setting triclinic
_symmetry_space_group_name_Hall '-P 1'
_symmetry_space_group_name_H-M 'P -1'
_atom_sites_solution_hydrogens geom
_atom_sites_solution_primary direct
_atom_sites_solution_secondary difmap
_audit_creation_method SHELXL-97
_cell_angle_alpha 79.755(3)
_cell_angle_beta 71.845(2)
_cell_angle_gamma 81.492(3)
_cell_formula_units_Z 4
_cell_length_a 13.564(2)
_cell_length_b 16.014(3)
_cell_length_c 19.338(3)
_cell_measurement_reflns_used 11480
_cell_measurement_temperature 100(2)
_cell_measurement_theta_max 27.55
_cell_measurement_theta_min 2.43
_cell_volume 3908.5(11)
_computing_cell_refinement 'Bruker smart'
_computing_data_collection 'Bruker smart'
_computing_data_reduction 'Bruker smart'
_computing_molecular_graphics 'Bruker SHELXTL'
_computing_publication_material 'SHELXL-97 (Sheldrick, 1997)'
_computing_structure_refinement 'SHELXL-97 (Sheldrick, 1997)'
_computing_structure_solution 'SHELXL-97 (Sheldrick, 1990)'
_diffrn_ambient_temperature 100(2)
_diffrn_measured_fraction_theta_full 0.983
_diffrn_measured_fraction_theta_max 0.983
_diffrn_measurement_device_type 'Bruker Axs APEX automatic diffractometer'
_diffrn_measurement_method 'phi and omega scans'
_diffrn_radiation_monochromator graphite
_diffrn_radiation_source 'fine-focus sealed tube'
_diffrn_radiation_type MoK\a
_diffrn_radiation_wavelength 0.71073
_diffrn_reflns_av_R_equivalents 0.0326
_diffrn_reflns_av_sigmaI/netI 0.0460
_diffrn_reflns_limit_h_max 17
_diffrn_reflns_limit_h_min -17
_diffrn_reflns_limit_k_max 20
_diffrn_reflns_limit_k_min -20
_diffrn_reflns_limit_l_max 24
_diffrn_reflns_limit_l_min -24
_diffrn_reflns_number 44593
_diffrn_reflns_theta_full 27.00
_diffrn_reflns_theta_max 27.00
_diffrn_reflns_theta_min 1.30
_exptl_absorpt_coefficient_mu 1.032
_exptl_absorpt_correction_T_max 0.746
_exptl_absorpt_correction_T_min 0.643
_exptl_absorpt_correction_type empirical
_exptl_absorpt_process_details 'Bruker SADABS (Bruker, 1999)'
_exptl_crystal_colour Green
_exptl_crystal_density_diffrn 1.520
_exptl_crystal_density_method 'not measured'
_exptl_crystal_description Prismatic
_exptl_crystal_F_000 1880
_exptl_crystal_size_max 0.42
_exptl_crystal_size_mid 0.25
_exptl_crystal_size_min 0.10
_refine_diff_density_max 4.660
_refine_diff_density_min -1.037
_refine_diff_density_rms 0.173
_refine_ls_extinction_method none
_refine_ls_goodness_of_fit_ref 1.141
_refine_ls_hydrogen_treatment mixed
_refine_ls_matrix_type full
_refine_ls_number_parameters 1076
_refine_ls_number_reflns 16791
_refine_ls_number_restraints 7
_refine_ls_restrained_S_all 1.141
_refine_ls_R_factor_all 0.0799
_refine_ls_R_factor_gt 0.0673
_refine_ls_shift/su_max 0.015
_refine_ls_shift/su_mean 0.000
_refine_ls_structure_factor_coef Fsqd
_refine_ls_weighting_details 'calc w=1/[\s^2^(Fo^2^)+(0.1216P)^2^+0.0000P] where P=(Fo^2^+2Fc^2^)/3'
_refine_ls_weighting_scheme calc
_refine_ls_wR_factor_gt 0.1746
_refine_ls_wR_factor_ref 0.1869
_reflns_number_gt 13145
_reflns_number_total 16791
_reflns_threshold_expression >2sigma(I)
_cod_data_source_file c2dt31643a.txt
_cod_data_source_block Compound3
_cod_depositor_comments
;
The following automatic conversions were performed:

'_symmetry_cell_setting' value 'Triclinic' changed to 'triclinic'
according to /home/saulius/struct/CIF-dictionaries/cif_core.dic
dictionary named 'cif_core.dic' version 2.4.2 from
2011-04-26.

'_exptl_absorpt_correction_type' value 'Empirical'
changed to 'empirical' according to
/home/saulius/struct/CIF-dictionaries/cif_core.dic dictionary named
'cif_core.dic' version 2.4.2 from 2011-04-26.

Automatic conversion script
Id: cif_fix_values 1891 2012-01-12 08:04:46Z andrius 
;
_cod_original_sg_symbol_H-M P-1
_cod_database_code 7020472

loop_
_symmetry_equiv_pos_as_xyz
'x, y, z'
'-x, -y, -z'

loop_
_atom_site_label
_atom_site_type_symbol
_atom_site_fract_x
_atom_site_fract_y
_atom_site_fract_z
_atom_site_U_iso_or_equiv
_atom_site_adp_type
_atom_site_occupancy
_atom_site_symmetry_multiplicity
_atom_site_calc_flag
_atom_site_refinement_flags
Ni1 Ni 0.86966(3) -0.24847(2) 0.36030(2) 0.01302(11) Uani 1 1 d .
Ni2 Ni 0.96733(3) -0.12097(2) 0.22927(2) 0.01504(12) Uani 1 1 d .
Ni3 Ni 0.64623(3) 0.25278(2) 0.12837(2) 0.01237(11) Uani 1 1 d .
Ni4 Ni 0.57467(3) 0.11164(2) 0.25492(2) 0.01529(12) Uani 1 1 d D
C1A C 0.8167(2) -0.21837(19) 0.22053(17) 0.0156(6) Uani 1 1 d .
C1B C 0.7080(2) 0.22017(19) 0.26777(17) 0.0144(6) Uani 1 1 d .
C1M C 1.1941(3) -0.0873(2) 0.20907(19) 0.0259(8) Uani 1 1 d .
H1M1 H 1.1785 -0.1076 0.2607 0.039 Uiso 1 1 d R
H1M2 H 1.2381 -0.0418 0.1969 0.039 Uiso 1 1 d R
H1M3 H 1.2294 -0.1330 0.1817 0.039 Uiso 1 1 d R
C2A C 0.8654(3) -0.1956(2) 0.14444(18) 0.0177(7) Uani 1 1 d .
C2B C 0.6646(2) 0.1889(2) 0.34241(17) 0.0170(6) Uani 1 1 d .
C3A C 0.8461(3) -0.2341(2) 0.09210(18) 0.0186(7) Uani 1 1 d .
H3A H 0.8793 -0.2183 0.0425 0.022 Uiso 1 1 calc R
C3B C 0.6733(2) 0.2284(2) 0.39811(17) 0.0170(6) Uani 1 1 d .
H3B H 0.6415 0.2077 0.4469 0.020 Uiso 1 1 calc R
C3E C 1.0557(2) -0.30045(19) 0.23755(16) 0.0138(6) Uani 1 1 d .
C3D C 0.4627(2) 0.28558(19) 0.26116(16) 0.0137(6) Uani 1 1 d .
C4A C 0.7770(2) -0.2964(2) 0.11326(18) 0.0171(7) Uani 1 1 d .
C4B C 0.7296(2) 0.2993(2) 0.38127(17) 0.0171(7) Uani 1 1 d .
C4E C 1.1373(2) -0.36890(19) 0.20452(16) 0.0140(6) Uani 1 1 d .
C4D C 0.3745(2) 0.34757(19) 0.29829(16) 0.0147(6) Uani 1 1 d .
C2M C 0.3502(3) 0.0566(2) 0.29781(19) 0.0262(8) Uani 1 1 d .
H2M1 H 0.3165 0.0945 0.3334 0.039 Uiso 1 1 d R
H2M2 H 0.3154 0.0056 0.3105 0.039 Uiso 1 1 d R
H2M3 H 0.3474 0.0841 0.2500 0.039 Uiso 1 1 d R
C5A C 0.7290(2) -0.3197(2) 0.18822(18) 0.0176(7) Uani 1 1 d .
H5A H 0.6839 -0.3623 0.2028 0.021 Uiso 1 1 calc R
C5B C 0.7741(2) 0.3299(2) 0.30799(17) 0.0163(6) Uani 1 1 d .
H5B H 0.8110 0.3775 0.2960 0.020 Uiso 1 1 calc R
C5E C 1.2397(2) -0.3730(2) 0.21000(16) 0.0160(6) Uani 1 1 d .
C5D C 0.2746(2) 0.3457(2) 0.29222(16) 0.0168(6) Uani 1 1 d .
C6A C 0.7469(2) -0.2807(2) 0.24158(17) 0.0167(6) Uani 1 1 d .
C6B C 0.7643(2) 0.2902(2) 0.25146(17) 0.0156(6) Uani 1 1 d .
C6E C 1.2703(3) -0.3143(2) 0.24533(17) 0.0204(7) Uani 1 1 d .
H6E H 1.2217 -0.2712 0.2657 0.024 Uiso 1 1 calc R
C6D C 0.2505(3) 0.2840(2) 0.25638(17) 0.0193(7) Uani 1 1 d .
H6D H 0.3024 0.2424 0.2370 0.023 Uiso 1 1 calc R
C7A C 0.6880(2) -0.2969(2) 0.32171(17) 0.0201(7) Uani 1 1 d .
H7A1 H 0.6521 -0.2434 0.3375 0.024 Uiso 1 1 calc R
H7A2 H 0.6356 -0.3350 0.3281 0.024 Uiso 1 1 calc R
C7B C 0.8214(2) 0.3165(2) 0.17215(17) 0.0183(7) Uani 1 1 d .
H7B1 H 0.8646 0.3608 0.1694 0.022 Uiso 1 1 calc R
H7B2 H 0.8675 0.2680 0.1534 0.022 Uiso 1 1 calc R
C7E C 1.3698(3) -0.3204(2) 0.24965(19) 0.0257(8) Uani 1 1 d .
H7E H 1.3887 -0.2811 0.2721 0.031 Uiso 1 1 calc R
C7D C 0.1527(3) 0.2848(2) 0.24995(18) 0.0245(8) Uani 1 1 d .
H7D H 0.1386 0.2441 0.2265 0.029 Uiso 1 1 calc R
C8A C 0.6906(3) -0.3384(2) 0.44806(17) 0.0217(7) Uani 1 1 d .
H8A1 H 0.7292 -0.3736 0.4791 0.026 Uiso 1 1 calc R
H8A2 H 0.6278 -0.3649 0.4546 0.026 Uiso 1 1 calc R
C8B C 0.8236(2) 0.3580(2) 0.04659(17) 0.0187(7) Uani 1 1 d .
H8B1 H 0.8835 0.3861 0.0443 0.022 Uiso 1 1 calc R
H8B2 H 0.7870 0.3932 0.0142 0.022 Uiso 1 1 calc R
C8E C 1.4442(3) -0.3863(2) 0.22003(19) 0.0285(8) Uani 1 1 d .
H8E H 1.5117 -0.3898 0.2231 0.034 Uiso 1 1 calc R
C8D C 0.0729(3) 0.3481(2) 0.2791(2) 0.0276(8) Uani 1 1 d .
H8D H 0.0066 0.3484 0.2744 0.033 Uiso 1 1 calc R
C9A C 0.6604(3) -0.2497(2) 0.47202(18) 0.0226(7) Uani 1 1 d .
H9A1 H 0.6027 -0.2219 0.4542 0.027 Uiso 1 1 calc R
H9A2 H 0.6369 -0.2557 0.5253 0.027 Uiso 1 1 calc R
C9B C 0.8601(2) 0.2712(2) 0.02129(18) 0.0205(7) Uani 1 1 d .
H9B1 H 0.9026 0.2780 -0.0297 0.025 Uiso 1 1 calc R
H9B2 H 0.9023 0.2378 0.0507 0.025 Uiso 1 1 calc R
C9E C 1.4183(3) -0.4447(2) 0.18700(18) 0.0246(8) Uani 1 1 d .
H9E H 1.4679 -0.4883 0.1688 0.029 Uiso 1 1 calc R
C9D C 0.0917(3) 0.4082(2) 0.31375(18) 0.0241(8) Uani 1 1 d .
H9D H 0.0382 0.4491 0.3324 0.029 Uiso 1 1 calc R
C10A C 0.8000(3) -0.1885(2) 0.50019(17) 0.0241(7) Uani 1 1 d .
H10A H 0.7467 -0.1768 0.5452 0.029 Uiso 1 1 calc R
H10B H 0.8429 -0.1413 0.4835 0.029 Uiso 1 1 calc R
C10B C 0.7301(3) 0.2599(2) -0.03659(17) 0.0224(7) Uani 1 1 d .
H10C H 0.7451 0.3187 -0.0535 0.027 Uiso 1 1 calc R
H10D H 0.7663 0.2268 -0.0762 0.027 Uiso 1 1 calc R
C10E C 1.3157(2) -0.4396(2) 0.18009(16) 0.0171(7) Uani 1 1 d .
C10D C 0.1932(2) 0.4095(2) 0.32193(17) 0.0183(7) Uani 1 1 d .
C11A C 0.8671(3) -0.2697(2) 0.51619(17) 0.0233(8) Uani 1 1 d .
H11A H 0.9082 -0.2594 0.5463 0.028 Uiso 1 1 calc R
H11B H 0.8224 -0.3137 0.5439 0.028 Uiso 1 1 calc R
C11B C 0.6152(2) 0.2548(2) -0.01728(17) 0.0179(7) Uani 1 1 d .
H11C H 0.5901 0.2828 -0.0582 0.021 Uiso 1 1 calc R
H11G H 0.6012 0.1955 -0.0079 0.021 Uiso 1 1 calc R
C11E C 1.2881(2) -0.4980(2) 0.14552(16) 0.0176(7) Uani 1 1 d .
H11E H 1.3375 -0.5416 0.1270 0.021 Uiso 1 1 calc R
C11D C 0.2144(2) 0.4701(2) 0.35686(16) 0.0187(7) Uani 1 1 d .
H11D H 0.1617 0.5118 0.3749 0.022 Uiso 1 1 calc R
C12A C 1.0459(2) -0.27152(19) 0.42561(17) 0.0174(7) Uani 1 1 d .
H12A H 1.0839 -0.2897 0.3784 0.021 Uiso 1 1 calc R
H12B H 1.0809 -0.3017 0.4609 0.021 Uiso 1 1 calc R
C12B C 0.4510(2) 0.27088(19) 0.08081(17) 0.0154(6) Uani 1 1 d .
H12C H 0.4093 0.3005 0.0496 0.019 Uiso 1 1 calc R
H12D H 0.4214 0.2899 0.1286 0.019 Uiso 1 1 calc R
C12E C 1.1884(2) -0.4929(2) 0.13806(16) 0.0158(6) Uani 1 1 d .
C12D C 0.3126(3) 0.4704(2) 0.36568(17) 0.0179(7) Uani 1 1 d .
C13A C 1.0556(2) -0.1779(2) 0.41945(17) 0.0172(7) Uani 1 1 d .
C13B C 0.4419(2) 0.1764(2) 0.08966(17) 0.0160(6) Uani 1 1 d .
C13E C 1.1607(3) -0.5519(2) 0.10212(17) 0.0197(7) Uani 1 1 d .
H13E H 1.2098 -0.5959 0.0840 0.024 Uiso 1 1 calc R
C13D C 0.3347(3) 0.5323(2) 0.40239(18) 0.0233(7) Uani 1 1 d .
H13D H 0.2819 0.5733 0.4217 0.028 Uiso 1 1 calc R
C14A C 1.1197(3) -0.1534(2) 0.45424(17) 0.0199(7) Uani 1 1 d .
H14A H 1.1519 -0.1947 0.4826 0.024 Uiso 1 1 calc R
C14B C 0.3692(2) 0.1500(2) 0.06224(17) 0.0189(7) Uani 1 1 d .
H14B H 0.3256 0.1909 0.0423 0.023 Uiso 1 1 calc R
C14E C 1.0642(3) -0.5453(2) 0.09382(18) 0.0217(7) Uani 1 1 d .
H14E H 1.0475 -0.5844 0.0700 0.026 Uiso 1 1 calc R
C14D C 0.4308(3) 0.5323(2) 0.40951(19) 0.0244(8) Uani 1 1 d .
H14D H 0.4439 0.5735 0.4329 0.029 Uiso 1 1 calc R
C15A C 1.1370(3) -0.0686(2) 0.44773(17) 0.0189(7) Uani 1 1 d .
C15B C 0.3607(2) 0.0645(2) 0.06404(17) 0.0190(7) Uani 1 1 d .
C15E C 0.9884(3) -0.4787(2) 0.12144(18) 0.0203(7) Uani 1 1 d .
H15E H 0.9228 -0.4741 0.1146 0.024 Uiso 1 1 calc R
C15D C 0.5116(3) 0.4691(2) 0.3813(2) 0.0257(8) Uani 1 1 d .
H15D H 0.5769 0.4686 0.3875 0.031 Uiso 1 1 calc R
C16A C 1.0821(2) -0.0074(2) 0.40933(17) 0.0172(6) Uani 1 1 d .
H16A H 1.0897 0.0500 0.4066 0.021 Uiso 1 1 calc R
C16B C 0.4298(2) 0.0046(2) 0.09198(16) 0.0172(7) Uani 1 1 d .
H16B H 0.4268 -0.0531 0.0922 0.021 Uiso 1 1 calc R
C16E C 1.0099(2) -0.4217(2) 0.15756(17) 0.0176(7) Uani 1 1 d .
H16E H 0.9587 -0.3790 0.1756 0.021 Uiso 1 1 calc R
C16D C 0.4949(3) 0.4092(2) 0.34506(17) 0.0189(7) Uani 1 1 d .
H16D H 0.5493 0.3692 0.3262 0.023 Uiso 1 1 calc R
C17A C 1.0172(2) -0.0301(2) 0.37553(16) 0.0154(6) Uani 1 1 d .
C17B C 0.5024(2) 0.0291(2) 0.11927(16) 0.0156(6) Uani 1 1 d .
C17E C 1.1109(2) -0.42664(19) 0.16835(16) 0.0150(6) Uani 1 1 d .
C17D C 0.3949(2) 0.4074(2) 0.33574(16) 0.0161(6) Uani 1 1 d .
C18A C 1.0066(2) -0.11731(19) 0.37600(16) 0.0143(6) Uani 1 1 d .
C18B C 0.5086(2) 0.11644(19) 0.12064(16) 0.0139(6) Uani 1 1 d .
C19A C 0.7552(3) -0.3380(2) 0.05644(18) 0.0228(7) Uani 1 1 d .
H19A H 0.7845 -0.3075 0.0086 0.034 Uiso 1 1 d R
H19B H 0.6812 -0.3369 0.0660 0.034 Uiso 1 1 d R
H19C H 0.7860 -0.3960 0.0584 0.034 Uiso 1 1 d R
C19B C 0.7422(3) 0.3417(2) 0.44170(18) 0.0234(7) Uani 1 1 d .
H19D H 0.8150 0.3416 0.4363 0.035 Uiso 1 1 d R
H19E H 0.7091 0.3109 0.4886 0.035 Uiso 1 1 d R
H19F H 0.7104 0.3994 0.4386 0.035 Uiso 1 1 d R
C20A C 1.2120(3) -0.0441(2) 0.48300(19) 0.0250(8) Uani 1 1 d .
H20A H 1.2646 -0.0135 0.4461 0.038 Uiso 1 1 d R
H20B H 1.2442 -0.0947 0.5053 0.038 Uiso 1 1 d R
H20C H 1.1747 -0.0086 0.5199 0.038 Uiso 1 1 d R
C20B C 0.2830(3) 0.0375(2) 0.03325(19) 0.0239(7) Uani 1 1 d .
H20D H 0.2410 0.0868 0.0182 0.036 Uiso 1 1 d R
H20E H 0.2391 -0.0003 0.0704 0.036 Uiso 1 1 d R
H20F H 0.3193 0.0085 -0.0083 0.036 Uiso 1 1 d R
C21A C 0.9225(3) -0.0657(2) 0.07145(19) 0.0265(8) Uani 1 1 d .
H21A H 0.9448 -0.0864 0.0248 0.040 Uiso 1 1 d R
H21B H 0.9637 -0.0211 0.0698 0.040 Uiso 1 1 d R
H21C H 0.8504 -0.0438 0.0821 0.040 Uiso 1 1 d R
C21B C 0.5446(3) 0.0917(2) 0.42441(18) 0.0258(8) Uani 1 1 d .
H21D H 0.5814 0.0804 0.4607 0.039 Uiso 1 1 d R
H21E H 0.5140 0.0414 0.4241 0.039 Uiso 1 1 d R
H21F H 0.4907 0.1375 0.4360 0.039 Uiso 1 1 d R
C31A C 0.7953(3) -0.4223(2) 0.35315(18) 0.0198(7) Uani 1 1 d .
H31A H 0.8356 -0.4493 0.3854 0.030 Uiso 1 1 d R
H31B H 0.8384 -0.4199 0.3031 0.030 Uiso 1 1 d R
H31C H 0.7377 -0.4545 0.3602 0.030 Uiso 1 1 d R
C31B C 0.7006(3) 0.4324(2) 0.14209(18) 0.0194(7) Uani 1 1 d .
H31D H 0.7518 0.4697 0.1386 0.029 Uiso 1 1 d R
H31E H 0.6547 0.4256 0.1914 0.029 Uiso 1 1 d R
H31F H 0.6611 0.4567 0.1086 0.029 Uiso 1 1 d R
C32A C 0.7110(3) -0.1059(2) 0.41756(19) 0.0240(7) Uani 1 1 d .
H32A H 0.6586 -0.0828 0.4575 0.036 Uiso 1 1 d R
H32B H 0.6817 -0.1071 0.3786 0.036 Uiso 1 1 d R
H32C H 0.7679 -0.0709 0.3998 0.036 Uiso 1 1 d R
C32B C 0.7988(3) 0.1340(2) 0.03284(19) 0.0265(8) Uani 1 1 d .
H32D H 0.8571 0.1230 -0.0090 0.040 Uiso 1 1 d R
H32E H 0.7413 0.1055 0.0328 0.040 Uiso 1 1 d R
H32F H 0.8178 0.1132 0.0771 0.040 Uiso 1 1 d R
C33A C 0.9546(3) -0.39444(19) 0.46075(18) 0.0198(7) Uani 1 1 d .
H33A H 0.9896 -0.4122 0.4978 0.030 Uiso 1 1 d R
H33B H 0.9962 -0.4151 0.4159 0.030 Uiso 1 1 d R
H33C H 0.8882 -0.4172 0.4768 0.030 Uiso 1 1 d R
C33B C 0.5495(3) 0.39002(19) 0.02937(18) 0.0191(7) Uani 1 1 d .
H33D H 0.6175 0.4090 0.0055 0.029 Uiso 1 1 d R
H33E H 0.5179 0.4158 0.0733 0.029 Uiso 1 1 d R
H33F H 0.5069 0.4062 -0.0032 0.029 Uiso 1 1 d R
C41A C 0.9604(3) 0.11644(19) 0.34082(18) 0.0213(7) Uani 1 1 d .
H41A H 0.9424 0.1267 0.3909 0.032 Uiso 1 1 d R
H41B H 0.9117 0.1500 0.3176 0.032 Uiso 1 1 d R
H41C H 1.0295 0.1320 0.3151 0.032 Uiso 1 1 d R
C41B C 0.5639(3) -0.1170(2) 0.1525(2) 0.0272(8) Uani 1 1 d .
H41D H 0.4972 -0.1293 0.1861 0.041 Uiso 1 1 d R
H41E H 0.6181 -0.1494 0.1709 0.041 Uiso 1 1 d R
H41F H 0.5695 -0.1320 0.1054 0.041 Uiso 1 1 d R
N1A N 0.7551(2) -0.33486(17) 0.37010(14) 0.0173(6) Uani 1 1 d .
N1B N 0.7533(2) 0.34855(16) 0.12314(14) 0.0150(5) Uani 1 1 d .
N1N N 1.4365(2) -0.17043(19) 0.37571(16) 0.0251(7) Uani 1 1 d .
N2A N 0.7495(2) -0.19436(17) 0.44372(15) 0.0201(6) Uani 1 1 d .
N2B N 0.7683(2) 0.22634(17) 0.02900(14) 0.0195(6) Uani 1 1 d .
N3A N 0.9383(2) -0.30041(16) 0.44778(14) 0.0156(6) Uani 1 1 d .
N3B N 0.55929(19) 0.29641(16) 0.04896(13) 0.0137(5) Uani 1 1 d .
N5N N 1.0546(2) 0.15190(18) 0.13145(14) 0.0195(6) Uani 1 1 d .
O1A O 0.83664(17) -0.17923(13) 0.26895(11) 0.0158(5) Uani 1 1 d .
O1B O 0.69626(17) 0.18235(13) 0.21509(11) 0.0151(4) Uani 1 1 d .
O1E O 1.06576(17) -0.22572(13) 0.20493(11) 0.0160(5) Uani 1 1 d .
O1D O 0.52728(16) 0.31644(13) 0.20215(11) 0.0139(4) Uani 1 1 d .
O1M O 1.09903(18) -0.05653(15) 0.19100(13) 0.0218(5) Uani 1 1 d .
H1M H 1.080(3) 0.002(2) 0.1886(19) 0.026 Uiso 1 1 d .
O1W O 0.88234(19) -0.00011(14) 0.23156(13) 0.0196(5) Uani 1 1 d D
H11W H 0.880(3) 0.014(2) 0.2701(11) 0.023 Uiso 1 1 d D
H12W H 0.905(3) 0.0420(17) 0.1978(12) 0.023 Uiso 1 1 d D
O2A O 0.93542(18) -0.13348(14) 0.12731(12) 0.0205(5) Uani 1 1 d .
O2B O 0.61559(17) 0.11517(13) 0.35311(11) 0.0183(5) Uani 1 1 d .
O2E O 0.98524(16) -0.32396(13) 0.29526(11) 0.0149(5) Uani 1 1 d .
O2D O 0.46521(17) 0.20890(13) 0.29028(12) 0.0171(5) Uani 1 1 d .
O2N O 1.4800(3) -0.11471(19) 0.3879(2) 0.0543(9) Uani 1 1 d .
O2W O 0.66962(19) -0.00087(14) 0.24340(13) 0.0203(5) Uani 1 1 d D
H21W H 0.673(3) -0.011(2) 0.1993(10) 0.024 Uiso 1 1 d D
H22W H 0.644(2) -0.0394(11) 0.2713(13) 0.024 Uiso 1 1 d D
O3A O 0.94976(17) -0.14021(13) 0.33879(11) 0.0158(5) Uani 1 1 d .
O3B O 0.57762(17) 0.13978(13) 0.14858(11) 0.0148(4) Uani 1 1 d .
O2M O 0.45733(18) 0.03478(14) 0.29694(13) 0.0243(5) Uani 1 1 d .
H2M H 0.4746 -0.0202 0.3178 0.029 Uiso 1 1 calc R
O3N O 1.3929(3) -0.1522(2) 0.32672(18) 0.0739(12) Uani 1 1 d .
O4A O 0.95644(18) 0.02816(13) 0.33941(12) 0.0182(5) Uani 1 1 d .
O4B O 0.57403(18) -0.02755(13) 0.14516(12) 0.0192(5) Uani 1 1 d .
O4N O 1.4347(2) -0.24189(17) 0.41126(17) 0.0463(8) Uani 1 1 d .
O6N O 1.09909(19) 0.11388(15) 0.17825(13) 0.0250(5) Uani 1 1 d .
O7N O 1.0759(2) 0.22320(15) 0.09894(14) 0.0282(6) Uani 1 1 d .
O8N O 0.9871(2) 0.11518(15) 0.11851(14) 0.0274(6) Uani 1 1 d .

loop_
_atom_site_aniso_label
_atom_site_aniso_U_11
_atom_site_aniso_U_22
_atom_site_aniso_U_33
_atom_site_aniso_U_23
_atom_site_aniso_U_13
_atom_site_aniso_U_12
Ni1 0.0140(2) 0.0103(2) 0.0134(2) -0.00142(15) -0.00291(16) 0.00045(15)
Ni2 0.0202(2) 0.0115(2) 0.0144(2) 0.00113(16) -0.00697(17) -0.00388(16)
Ni3 0.0128(2) 0.0105(2) 0.0133(2) -0.00109(15) -0.00419(16) 0.00043(15)
Ni4 0.0198(2) 0.0107(2) 0.0155(2) 0.00081(16) -0.00629(17) -0.00251(16)
C1A 0.0140(15) 0.0129(15) 0.0211(16) -0.0040(13) -0.0083(13) 0.0036(12)
C1B 0.0121(15) 0.0148(15) 0.0163(15) -0.0030(12) -0.0063(12) 0.0040(12)
C1M 0.0222(18) 0.0258(19) 0.0285(18) -0.0026(15) -0.0034(15) -0.0088(15)
C2A 0.0193(17) 0.0143(15) 0.0216(16) 0.0018(13) -0.0105(13) -0.0034(12)
C2B 0.0167(16) 0.0146(15) 0.0182(16) 0.0013(12) -0.0061(13) 0.0009(12)
C3A 0.0235(17) 0.0155(16) 0.0183(16) -0.0008(13) -0.0094(14) -0.0012(13)
C3B 0.0188(16) 0.0160(16) 0.0157(15) -0.0002(12) -0.0066(13) 0.0015(12)
C3E 0.0126(15) 0.0164(15) 0.0142(15) -0.0028(12) -0.0048(12) -0.0044(12)
C3D 0.0169(16) 0.0132(15) 0.0132(14) -0.0030(12) -0.0052(12) -0.0047(12)
C4A 0.0171(16) 0.0156(15) 0.0224(16) -0.0050(13) -0.0118(13) 0.0027(12)
C4B 0.0164(16) 0.0165(16) 0.0202(16) -0.0036(13) -0.0099(13) 0.0038(12)
C4E 0.0163(16) 0.0137(15) 0.0111(14) 0.0012(12) -0.0037(12) -0.0032(12)
C4D 0.0145(15) 0.0163(15) 0.0105(14) 0.0026(12) -0.0021(12) -0.0019(12)
C2M 0.0216(18) 0.0255(19) 0.0256(18) -0.0029(15) 0.0024(15) -0.0053(14)
C5A 0.0139(16) 0.0153(16) 0.0254(17) -0.0030(13) -0.0073(13) -0.0039(12)
C5B 0.0129(15) 0.0148(15) 0.0218(16) -0.0003(13) -0.0080(13) -0.0001(12)
C5E 0.0185(16) 0.0191(16) 0.0095(14) 0.0018(12) -0.0032(12) -0.0056(13)
C5D 0.0169(16) 0.0198(16) 0.0122(14) 0.0032(12) -0.0033(12) -0.0055(13)
C6A 0.0138(15) 0.0171(16) 0.0180(16) -0.0015(13) -0.0043(13) 0.0001(12)
C6B 0.0137(15) 0.0161(15) 0.0166(15) -0.0020(12) -0.0056(12) 0.0024(12)
C6E 0.0236(18) 0.0209(17) 0.0173(16) -0.0015(13) -0.0068(14) -0.0035(14)
C6D 0.0180(17) 0.0221(17) 0.0157(15) 0.0006(13) -0.0024(13) -0.0050(13)
C7A 0.0161(16) 0.0219(17) 0.0208(17) -0.0023(13) -0.0037(13) -0.0018(13)
C7B 0.0112(15) 0.0247(17) 0.0192(16) -0.0011(13) -0.0057(13) -0.0019(13)
C7E 0.0232(18) 0.033(2) 0.0238(18) 0.0008(15) -0.0103(15) -0.0117(15)
C7D 0.0248(19) 0.0288(19) 0.0209(17) 0.0015(14) -0.0069(14) -0.0113(15)
C8A 0.0185(17) 0.0237(18) 0.0159(16) 0.0001(13) 0.0037(13) -0.0029(14)
C8B 0.0147(16) 0.0223(17) 0.0171(16) -0.0014(13) -0.0020(13) -0.0027(13)
C8E 0.0180(18) 0.042(2) 0.0269(19) -0.0022(16) -0.0078(15) -0.0066(16)
C8D 0.0150(17) 0.039(2) 0.0299(19) 0.0056(16) -0.0118(15) -0.0070(15)
C9A 0.0198(17) 0.0232(18) 0.0190(16) -0.0026(14) 0.0009(14) 0.0014(14)
C9B 0.0135(16) 0.0256(18) 0.0181(16) -0.0011(14) -0.0018(13) 0.0030(13)
C9E 0.0154(17) 0.034(2) 0.0219(17) -0.0006(15) -0.0048(14) -0.0016(14)
C9D 0.0149(17) 0.033(2) 0.0196(17) 0.0013(15) -0.0022(13) 0.0001(14)
C10A 0.0261(19) 0.0231(18) 0.0190(16) -0.0040(14) -0.0008(14) -0.0005(14)
C10B 0.0231(18) 0.0234(18) 0.0167(16) -0.0029(14) -0.0005(14) -0.0014(14)
C10E 0.0114(15) 0.0261(18) 0.0105(14) 0.0026(13) -0.0007(12) -0.0036(13)
C10D 0.0146(16) 0.0251(17) 0.0124(15) 0.0046(13) -0.0035(12) -0.0032(13)
C11A 0.031(2) 0.0225(18) 0.0122(15) -0.0015(13) -0.0045(14) 0.0068(15)
C11B 0.0187(17) 0.0191(16) 0.0130(15) -0.0024(13) -0.0012(13) -0.0001(13)
C11E 0.0177(16) 0.0185(16) 0.0110(14) -0.0004(12) 0.0007(12) 0.0033(13)
C11D 0.0185(17) 0.0200(17) 0.0111(14) -0.0007(12) 0.0028(12) 0.0008(13)
C12A 0.0182(16) 0.0160(16) 0.0181(16) -0.0020(13) -0.0079(13) 0.0029(12)
C12B 0.0124(15) 0.0158(15) 0.0170(15) -0.0006(12) -0.0047(12) 0.0008(12)
C12E 0.0182(16) 0.0190(16) 0.0085(14) -0.0006(12) -0.0025(12) -0.0014(13)
C12D 0.0180(16) 0.0191(16) 0.0131(15) -0.0017(13) -0.0010(13) 0.0010(13)
C13A 0.0165(16) 0.0160(16) 0.0184(16) -0.0017(13) -0.0053(13) -0.0003(12)
C13B 0.0124(15) 0.0182(16) 0.0155(15) -0.0017(13) -0.0011(12) -0.0027(12)
C13E 0.0215(17) 0.0180(16) 0.0167(15) -0.0053(13) -0.0024(13) 0.0032(13)
C13D 0.0282(19) 0.0200(17) 0.0196(17) -0.0065(14) -0.0038(14) 0.0019(14)
C14A 0.0194(17) 0.0220(17) 0.0174(16) -0.0026(13) -0.0062(13) 0.0026(13)
C14B 0.0144(16) 0.0210(17) 0.0208(16) -0.0021(13) -0.0057(13) -0.0001(13)
C14E 0.0235(18) 0.0211(17) 0.0233(17) -0.0074(14) -0.0074(14) -0.0047(14)
C14D 0.031(2) 0.0199(18) 0.0259(18) -0.0084(14) -0.0105(15) -0.0024(15)
C15A 0.0182(16) 0.0214(17) 0.0187(16) -0.0066(13) -0.0063(13) -0.0005(13)
C15B 0.0153(16) 0.0249(18) 0.0170(15) -0.0062(13) -0.0029(13) -0.0025(13)
C15E 0.0149(16) 0.0207(17) 0.0274(18) -0.0049(14) -0.0083(14) -0.0016(13)
C15D 0.0264(19) 0.0247(19) 0.0310(19) -0.0074(15) -0.0131(16) -0.0033(15)
C16A 0.0185(16) 0.0166(16) 0.0157(15) -0.0035(12) -0.0021(13) -0.0042(13)
C16B 0.0175(16) 0.0192(16) 0.0143(15) -0.0041(13) -0.0007(12) -0.0064(13)
C16E 0.0173(16) 0.0162(16) 0.0186(16) -0.0019(13) -0.0047(13) -0.0018(12)
C16D 0.0183(17) 0.0163(16) 0.0216(16) -0.0023(13) -0.0062(13) 0.0003(13)
C17A 0.0155(16) 0.0155(15) 0.0137(15) -0.0018(12) -0.0028(12) -0.0002(12)
C17B 0.0160(16) 0.0155(15) 0.0131(14) -0.0024(12) -0.0013(12) 0.0000(12)
C17E 0.0147(15) 0.0157(15) 0.0129(14) 0.0020(12) -0.0029(12) -0.0037(12)
C17D 0.0165(16) 0.0194(16) 0.0125(14) -0.0003(12) -0.0047(12) -0.0034(13)
C18A 0.0122(15) 0.0145(15) 0.0147(15) -0.0031(12) -0.0013(12) -0.0013(12)
C18B 0.0121(15) 0.0165(16) 0.0124(14) -0.0018(12) -0.0017(12) -0.0038(12)
C19A 0.0301(19) 0.0217(18) 0.0220(17) -0.0028(14) -0.0141(15) -0.0053(14)
C19B 0.031(2) 0.0209(17) 0.0219(17) -0.0044(14) -0.0125(15) -0.0036(15)
C20A 0.0233(18) 0.0262(19) 0.0289(19) -0.0051(15) -0.0118(15) -0.0024(14)
C20B 0.0219(18) 0.0279(19) 0.0259(18) -0.0070(15) -0.0084(15) -0.0080(15)
C21A 0.032(2) 0.0250(19) 0.0230(18) 0.0062(15) -0.0107(15) -0.0114(15)
C21B 0.027(2) 0.0252(19) 0.0188(17) -0.0030(14) 0.0051(14) -0.0097(15)
C31A 0.0216(17) 0.0152(16) 0.0208(16) -0.0038(13) -0.0015(14) -0.0052(13)
C31B 0.0197(17) 0.0145(16) 0.0239(17) -0.0040(13) -0.0049(14) -0.0026(13)
C32A 0.0187(17) 0.0190(17) 0.0294(18) -0.0077(14) 0.0005(14) 0.0021(13)
C32B 0.0232(18) 0.0219(18) 0.0308(19) -0.0101(15) -0.0023(15) 0.0045(14)
C33A 0.0226(17) 0.0111(15) 0.0227(17) 0.0030(13) -0.0061(14) 0.0001(13)
C33B 0.0180(16) 0.0147(16) 0.0235(17) 0.0020(13) -0.0077(14) -0.0001(13)
C41A 0.0289(19) 0.0119(16) 0.0244(17) -0.0032(13) -0.0103(15) -0.0005(13)
C41B 0.035(2) 0.0126(16) 0.034(2) -0.0006(15) -0.0129(17) 0.0007(14)
N1A 0.0169(14) 0.0148(13) 0.0162(13) 0.0004(11) -0.0003(11) -0.0027(11)
N1B 0.0137(13) 0.0154(13) 0.0141(13) -0.0011(10) -0.0030(11) 0.0002(10)
N1N 0.0248(16) 0.0219(16) 0.0253(16) -0.0062(13) -0.0025(13) 0.0014(12)
N2A 0.0169(14) 0.0203(14) 0.0212(14) -0.0040(12) -0.0046(11) 0.0028(11)
N2B 0.0169(14) 0.0209(14) 0.0208(14) -0.0073(11) -0.0043(11) 0.0007(11)
N3A 0.0197(14) 0.0115(13) 0.0129(13) 0.0018(10) -0.0044(11) 0.0023(10)
N3B 0.0126(13) 0.0117(13) 0.0136(13) 0.0001(10) -0.0007(10) 0.0001(10)
N5N 0.0195(14) 0.0205(15) 0.0151(13) -0.0028(11) -0.0011(11) -0.0003(11)
O1A 0.0185(12) 0.0139(11) 0.0161(11) -0.0024(9) -0.0069(9) 0.0000(9)
O1B 0.0172(11) 0.0137(11) 0.0148(11) -0.0025(9) -0.0065(9) 0.0012(9)
O1E 0.0176(11) 0.0132(11) 0.0157(11) 0.0003(9) -0.0036(9) -0.0027(9)
O1D 0.0113(10) 0.0145(11) 0.0148(10) -0.0012(9) -0.0025(8) -0.0021(8)
O1M 0.0222(13) 0.0163(12) 0.0261(13) 0.0000(10) -0.0058(10) -0.0062(10)
O1W 0.0264(13) 0.0138(11) 0.0212(12) -0.0014(9) -0.0117(11) -0.0017(9)
O2A 0.0265(13) 0.0179(12) 0.0195(12) 0.0046(9) -0.0113(10) -0.0087(10)
O2B 0.0235(12) 0.0169(11) 0.0141(11) 0.0010(9) -0.0045(9) -0.0064(9)
O2E 0.0147(11) 0.0124(11) 0.0151(11) -0.0010(9) -0.0012(9) -0.0020(8)
O2D 0.0179(12) 0.0152(11) 0.0161(11) 0.0013(9) -0.0037(9) -0.0024(9)
O2N 0.050(2) 0.0328(17) 0.094(3) -0.0124(17) -0.0385(19) -0.0050(15)
O2W 0.0269(13) 0.0130(11) 0.0211(12) 0.0004(9) -0.0095(10) 0.0002(9)
O3A 0.0225(12) 0.0129(11) 0.0143(11) -0.0020(9) -0.0085(9) -0.0018(9)
O3B 0.0164(11) 0.0144(11) 0.0153(11) -0.0018(9) -0.0073(9) -0.0017(9)
O2M 0.0206(13) 0.0179(12) 0.0321(13) 0.0024(10) -0.0066(11) -0.0044(10)
O3N 0.121(4) 0.067(2) 0.044(2) -0.0200(18) -0.045(2) 0.019(2)
O4A 0.0254(13) 0.0114(11) 0.0207(11) -0.0017(9) -0.0115(10) -0.0011(9)
O4B 0.0254(13) 0.0108(11) 0.0244(12) -0.0036(9) -0.0120(10) 0.0002(9)
O4N 0.0391(17) 0.0253(15) 0.0567(19) 0.0120(14) 0.0032(15) -0.0073(13)
O6N 0.0310(14) 0.0213(13) 0.0246(13) 0.0002(10) -0.0130(11) -0.0017(10)
O7N 0.0290(14) 0.0220(13) 0.0302(14) 0.0042(11) -0.0053(11) -0.0091(11)
O8N 0.0347(15) 0.0219(13) 0.0319(14) 0.0009(11) -0.0191(12) -0.0083(11)

loop_
_atom_type_symbol
_atom_type_description
_atom_type_scat_dispersion_real
_atom_type_scat_dispersion_imag
_atom_type_scat_source
C C 0.0033 0.0016 'International Tables Vol C Tables 4.2.6.8 and 6.1.1.4'
H H 0.0000 0.0000 'International Tables Vol C Tables 4.2.6.8 and 6.1.1.4'
N N 0.0061 0.0033 'International Tables Vol C Tables 4.2.6.8 and 6.1.1.4'
O O 0.0106 0.0060 'International Tables Vol C Tables 4.2.6.8 and 6.1.1.4'
Ni Ni 0.3393 1.1124 'International Tables Vol C Tables 4.2.6.8 and 6.1.1.4'

loop_
_geom_angle_atom_site_label_1
_geom_angle_atom_site_label_2
_geom_angle_atom_site_label_3
_geom_angle
O1A Ni1 O2E 90.53(8)
O1A Ni1 O3A 75.59(8)
O2E Ni1 O3A 97.85(8)
O1A Ni1 N2A 100.19(10)
O2E Ni1 N2A 167.87(9)
O3A Ni1 N2A 90.37(10)
O1A Ni1 N3A 164.72(9)
O2E Ni1 N3A 86.63(9)
O3A Ni1 N3A 89.92(9)
N2A Ni1 N3A 84.46(10)
O1A Ni1 N1A 90.45(9)
O2E Ni1 N1A 90.95(9)
O3A Ni1 N1A 163.49(9)
N2A Ni1 N1A 83.37(10)
N3A Ni1 N1A 104.59(10)
O1A Ni2 O1E 96.85(9)
O1A Ni2 O3A 78.19(9)
O1E Ni2 O3A 96.90(9)
O1A Ni2 O1M 177.46(9)
O1E Ni2 O1M 85.47(9)
O3A Ni2 O1M 100.55(9)
O1A Ni2 O1W 91.64(9)
O1E Ni2 O1W 167.52(9)
O3A Ni2 O1W 93.78(9)
O1M Ni2 O1W 86.23(9)
O1A Ni2 O2A 78.97(8)
O1E Ni2 O2A 82.16(9)
O3A Ni2 O2A 156.86(9)
O1M Ni2 O2A 102.42(9)
O1W Ni2 O2A 90.54(9)
O1D Ni3 O3B 96.58(8)
O1D Ni3 O1B 90.05(8)
O3B Ni3 O1B 76.43(8)
O1D Ni3 N2B 161.17(9)
O3B Ni3 N2B 97.17(9)
O1B Ni3 N2B 105.65(9)
O1D Ni3 N3B 87.12(9)
O3B Ni3 N3B 86.23(9)
O1B Ni3 N3B 162.00(9)
N2B Ni3 N3B 81.02(10)
O1D Ni3 N1B 90.05(9)
O3B Ni3 N1B 162.46(9)
O1B Ni3 N1B 87.38(9)
N2B Ni3 N1B 80.54(10)
N3B Ni3 N1B 110.38(9)
O1B Ni4 O3B 79.55(8)
O1B Ni4 O2M 176.79(9)
O3B Ni4 O2M 102.10(9)
O1B Ni4 O2D 96.27(9)
O3B Ni4 O2D 95.71(9)
O2M Ni4 O2D 86.32(9)
O1B Ni4 O2W 92.63(9)
O3B Ni4 O2W 95.73(9)
O2M Ni4 O2W 84.49(9)
O2D Ni4 O2W 166.61(9)
O1B Ni4 O2B 78.79(8)
O3B Ni4 O2B 158.18(8)
O2M Ni4 O2B 99.66(9)
O2D Ni4 O2B 84.10(9)
O2W Ni4 O2B 87.86(9)
O1A C1A C6A 122.3(3)
O1A C1A C2A 119.6(3)
C6A C1A C2A 118.1(3)
O1B C1B C6B 121.7(3)
O1B C1B C2B 120.7(3)
C6B C1B C2B 117.6(3)
C3A C2A O2A 123.5(3)
C3A C2A C1A 121.5(3)
O2A C2A C1A 115.0(3)
C3B C2B O2B 124.9(3)
C3B C2B C1B 121.8(3)
O2B C2B C1B 113.3(3)
C2A C3A C4A 120.3(3)
C2B C3B C4B 120.3(3)
O1E C3E O2E 126.7(3)
O1E C3E C4E 116.3(3)
O2E C3E C4E 116.9(3)
O2D C3D O1D 125.9(3)
O2D C3D C4D 117.9(3)
O1D C3D C4D 116.2(3)
C3A C4A C5A 118.7(3)
C3A C4A C19A 120.4(3)
C5A C4A C19A 120.9(3)
C5B C4B C3B 118.5(3)
C5B C4B C19B 120.7(3)
C3B C4B C19B 120.8(3)
C17E C4E C5E 121.0(3)
C17E C4E C3E 119.5(3)
C5E C4E C3E 119.5(3)
C5D C4D C17D 121.3(3)
C5D C4D C3D 119.0(3)
C17D C4D C3D 119.7(3)
C6A C5A C4A 121.6(3)
C4B C5B C6B 121.2(3)
C4E C5E C6E 122.7(3)
C4E C5E C10E 118.9(3)
C6E C5E C10E 118.4(3)
C4D C5D C6D 122.7(3)
C4D C5D C10D 118.8(3)
C6D C5D C10D 118.4(3)
C5A C6A C1A 119.8(3)
C5A C6A C7A 123.2(3)
C1A C6A C7A 116.8(3)
C1B C6B C5B 120.6(3)
C1B C6B C7B 117.3(3)
C5B C6B C7B 121.9(3)
C7E C6E C5E 121.0(3)
C7D C6D C5D 121.4(3)
N1A C7A C6A 114.0(3)
N1B C7B C6B 115.1(3)
C6E C7E C8E 120.2(3)
C6D C7D C8D 119.9(3)
N1A C8A C9A 112.1(3)
N1B C8B C9B 110.2(3)
C9E C8E C7E 121.0(3)
C9D C8D C7D 121.1(3)
N2A C9A C8A 112.6(3)
N2B C9B C8B 109.5(3)
C8E C9E C10E 120.6(3)
C8D C9D C10D 120.9(3)
N2A C10A C11A 112.2(3)
C11B C10B N2B 110.4(3)
C11E C10E C9E 121.5(3)
C11E C10E C5E 119.7(3)
C9E C10E C5E 118.8(3)
C11D C10D C9D 122.0(3)
C11D C10D C5D 119.7(3)
C9D C10D C5D 118.3(3)
N3A C11A C10A 112.2(3)
N3B C11B C10B 110.5(3)
C10E C11E C12E 121.7(3)
C10D C11D C12D 121.9(3)
N3A C12A C13A 118.3(3)
N3B C12B C13B 115.2(2)
C11E C12E C13E 121.6(3)
C11E C12E C17E 119.2(3)
C13E C12E C17E 119.2(3)
C11D C12D C13D 122.1(3)
C11D C12D C17D 119.0(3)
C13D C12D C17D 118.9(3)
C14A C13A C18A 120.5(3)
C14A C13A C12A 118.3(3)
C18A C13A C12A 121.0(3)
C14B C13B C18B 120.8(3)
C14B C13B C12B 118.1(3)
C18B C13B C12B 121.0(3)
C14E C13E C12E 121.1(3)
C14D C13D C12D 121.3(3)
C13A C14A C15A 121.6(3)
C15B C14B C13B 121.6(3)
C13E C14E C15E 120.1(3)
C13D C14D C15D 119.9(3)
C14A C15A C16A 118.0(3)
C14A C15A C20A 120.6(3)
C16A C15A C20A 121.4(3)
C14B C15B C16B 117.9(3)
C14B C15B C20B 120.8(3)
C16B C15B C20B 121.3(3)
C16E C15E C14E 121.2(3)
C16D C15D C14D 121.1(3)
C17A C16A C15A 121.2(3)
C17B C16B C15B 121.5(3)
C15E C16E C17E 120.8(3)
C15D C16D C17D 120.8(3)
C16A C17A O4A 123.9(3)
C16A C17A C18A 121.1(3)
O4A C17A C18A 114.9(3)
O4B C17B C16B 123.5(3)
O4B C17B C18B 115.5(3)
C16B C17B C18B 121.0(3)
C4E C17E C16E 122.9(3)
C4E C17E C12E 119.5(3)
C16E C17E C12E 117.6(3)
C4D C17D C16D 122.7(3)
C4D C17D C12D 119.3(3)
C16D C17D C12D 118.0(3)
O3A C18A C13A 121.3(3)
O3A C18A C17A 121.6(3)
C13A C18A C17A 117.0(3)
O3B C18B C13B 122.2(3)
O3B C18B C17B 120.7(3)
C13B C18B C17B 117.1(3)
C31A N1A C8A 109.7(2)
C31A N1A C7A 107.6(3)
C8A N1A C7A 108.9(2)
C31A N1A Ni1 117.1(2)
C8A N1A Ni1 103.65(19)
C7A N1A Ni1 109.63(19)
C31B N1B C8B 110.1(2)
C31B N1B C7B 107.8(2)
C8B N1B C7B 106.6(2)
C31B N1B Ni3 114.69(19)
C8B N1B Ni3 105.94(18)
C7B N1B Ni3 111.48(19)
O4N N1N O2N 121.6(3)
O4N N1N O3N 120.2(4)
O2N N1N O3N 118.2(3)
C10A N2A C32A 107.3(2)
C10A N2A C9A 113.1(3)
C32A N2A C9A 110.0(2)
C10A N2A Ni1 104.37(19)
C32A N2A Ni1 111.95(19)
C9A N2A Ni1 109.97(19)
C32B N2B C9B 109.5(3)
C32B N2B C10B 111.0(3)
C9B N2B C10B 107.5(2)
C32B N2B Ni3 109.6(2)
C9B N2B Ni3 109.70(19)
C10B N2B Ni3 109.43(19)
C33A N3A C11A 108.8(2)
C33A N3A C12A 104.9(2)
C11A N3A C12A 113.8(3)
C33A N3A Ni1 114.9(2)
C11A N3A Ni1 107.02(19)
C12A N3A Ni1 107.53(18)
C33B N3B C11B 110.4(2)
C33B N3B C12B 106.6(2)
C11B N3B C12B 110.6(2)
C33B N3B Ni3 113.01(19)
C11B N3B Ni3 106.75(19)
C12B N3B Ni3 109.51(18)
O7N N5N O6N 121.0(3)
O7N N5N O8N 120.4(3)
O6N N5N O8N 118.6(3)
C1A O1A Ni2 113.82(19)
C1A O1A Ni1 120.25(19)
Ni2 O1A Ni1 97.19(9)
C1B O1B Ni4 110.64(18)
C1B O1B Ni3 121.22(18)
Ni4 O1B Ni3 95.74(9)
C3E O1E Ni2 127.0(2)
C3D O1D Ni3 128.63(19)
C1M O1M Ni2 123.4(2)
C2A O2A C21A 115.0(2)
C2A O2A Ni2 107.49(17)
C21A O2A Ni2 126.1(2)
C2B O2B C21B 117.5(2)
C2B O2B Ni4 107.49(17)
C21B O2B Ni4 120.7(2)
C3E O2E Ni1 127.9(2)
C3D O2D Ni4 127.1(2)
C18A O3A Ni2 129.99(19)
C18A O3A Ni1 129.46(19)
Ni2 O3A Ni1 94.88(8)
C18B O3B Ni4 124.41(18)
C18B O3B Ni3 131.05(19)
Ni4 O3B Ni3 95.96(9)
C2M O2M Ni4 126.7(2)
C17A O4A C41A 116.9(2)
C17B O4B C41B 117.7(3)

loop_
_geom_bond_atom_site_label_1
_geom_bond_atom_site_label_2
_geom_bond_distance
Ni1 O1A 2.049(2)
Ni1 O2E 2.062(2)
Ni1 O3A 2.092(2)
Ni1 N2A 2.110(3)
Ni1 N3A 2.162(3)
Ni1 N1A 2.173(3)
Ni2 O1A 1.997(2)
Ni2 O1E 2.011(2)
Ni2 O3A 2.028(2)
Ni2 O1M 2.063(2)
Ni2 O1W 2.101(2)
Ni2 O2A 2.194(2)
Ni3 O1D 2.067(2)
Ni3 O3B 2.077(2)
Ni3 O1B 2.087(2)
Ni3 N2B 2.171(3)
Ni3 N3B 2.177(3)
Ni3 N1B 2.232(3)
Ni4 O1B 2.012(2)
Ni4 O3B 2.014(2)
Ni4 O2M 2.031(2)
Ni4 O2D 2.039(2)
Ni4 O2W 2.057(2)
Ni4 O2B 2.150(2)
C1A O1A 1.327(4)
C1A C6A 1.398(4)
C1A C2A 1.418(4)
C1B O1B 1.334(4)
C1B C6B 1.385(4)
C1B C2B 1.408(4)
C1M O1M 1.435(4)
C2A C3A 1.382(4)
C2A O2A 1.403(4)
C2B C3B 1.385(4)
C2B O2B 1.393(4)
C3A C4A 1.389(4)
C3B C4B 1.395(4)
C3E O1E 1.255(4)
C3E O2E 1.262(4)
C3E C4E 1.512(4)
C3D O2D 1.257(4)
C3D O1D 1.272(4)
C3D C4D 1.516(4)
C4A C5A 1.399(5)
C4A C19A 1.504(4)
C4B C5B 1.385(4)
C4B C19B 1.516(4)
C4E C17E 1.399(4)
C4E C5E 1.417(4)
C4D C5D 1.401(4)
C4D C17D 1.403(4)
C2M O2M 1.439(4)
C5A C6A 1.394(4)
C5B C6B 1.406(4)
C5E C6E 1.430(4)
C5E C10E 1.434(4)
C5D C6D 1.430(4)
C5D C10D 1.439(4)
C6A C7A 1.501(4)
C6B C7B 1.502(4)
C6E C7E 1.367(5)
C6D C7D 1.368(5)
C7A N1A 1.496(4)
C7B N1B 1.499(4)
C7E C8E 1.414(5)
C7D C8D 1.419(5)
C8A N1A 1.484(4)
C8A C9A 1.530(4)
C8B N1B 1.486(4)
C8B C9B 1.518(4)
C8E C9E 1.362(5)
C8D C9D 1.360(5)
C9A N2A 1.509(4)
C9B N2B 1.483(4)
C9E C10E 1.429(4)
C9D C10D 1.436(5)
C10A N2A 1.481(4)
C10A C11A 1.516(4)
C10B C11B 1.496(4)
C10B N2B 1.500(4)
C10E C11E 1.395(4)
C10D C11D 1.385(5)
C11A N3A 1.490(4)
C11B N3B 1.486(4)
C11E C12E 1.393(4)
C11D C12D 1.395(5)
C12A N3A 1.505(4)
C12A C13A 1.504(4)
C12B N3B 1.493(4)
C12B C13B 1.511(4)
C12E C13E 1.420(4)
C12E C17E 1.442(4)
C12D C13D 1.430(5)
C12D C17D 1.439(4)
C13A C14A 1.387(4)
C13A C18A 1.399(4)
C13B C14B 1.400(4)
C13B C18B 1.406(4)
C13E C14E 1.355(5)
C13D C14D 1.353(5)
C14A C15A 1.389(5)
C14B C15B 1.384(5)
C14E C15E 1.419(5)
C14D C15D 1.420(5)
C15A C16A 1.392(4)
C15A C20A 1.516(4)
C15B C16B 1.398(5)
C15B C20B 1.507(4)
C15E C16E 1.355(4)
C15D C16D 1.365(5)
C16A C17A 1.368(4)
C16B C17B 1.384(4)
C16E C17E 1.438(4)
C16D C17D 1.428(4)
C17A O4A 1.392(4)
C17A C18A 1.423(4)
C17B O4B 1.378(4)
C17B C18B 1.419(4)
C18A O3A 1.330(4)
C18B O3B 1.341(4)
C21A O2A 1.421(4)
C21B O2B 1.437(4)
C31A N1A 1.481(4)
C31B N1B 1.476(4)
C32A N2A 1.492(4)
C32B N2B 1.470(4)
C33A N3A 1.477(4)
C33B N3B 1.476(4)
C41A O4A 1.428(4)
C41B O4B 1.437(4)
N1N O4N 1.225(4)
N1N O2N 1.232(4)
N1N O3N 1.238(4)
N5N O7N 1.229(3)
N5N O6N 1.261(4)
N5N O8N 1.265(4)
